data_2004008
loop_
_publ_author_name
'Soto Bustamante, E. A.'
'Hanemann, T.'
'Haase, W.'
'Svoboda, I.'
'Fuess, H.'

_publ_section_title
;
 Two New Stilbene Carbamates
;
_journal_issue 10
_journal_name_full 'Acta Crystallographica Section C'
_journal_page_first 2192
_journal_page_last 2196
_journal_paper_doi 10.1107/S0108270195004847
_journal_volume 51
_journal_year 1995
_chemical_formula_sum 'C17 H16 N2 O4'
_chemical_formula_weight 312.35
_chemical_name_common 'stilbene-carbamate 1'
_chemical_name_systematic
;
4-[2-(4'-nitrophenyl)ethenyl]phenylcarbamic acid ethyl ester
;
_space_group_IT_number 14
_symmetry_cell_setting monoclinic
_symmetry_space_group_name_Hall '-P 2yn'
_symmetry_space_group_name_H-M 'P 1 21/n 1'
_audit_creation_method SHELXL
_cell_angle_alpha 90.00
_cell_angle_beta 90.23(2)
_cell_angle_gamma 90.00
_cell_formula_units_Z 4
_cell_length_a 8.544(3)
_cell_length_b 13.1930(10)
_cell_length_c 13.6160(10)
_cell_measurement_reflns_used 25
_cell_measurement_temperature 297(2)
_cell_measurement_theta_max 17.08
_cell_measurement_theta_min 3.08
_cell_volume 1534.8(6)
_computing_cell_refinement 'CAD-4 EXPRESS'
_computing_data_collection
;
CAD-4 EXPRESS (Enraf-Nonius, 1993)
;
_computing_data_reduction 'REDU4 (Stoe & Cie, 1991)'
_computing_molecular_graphics 'PLUTON93 (Spek, 1993)'
_computing_publication_material SHELXL93
_computing_structure_refinement 'SHELXL93 (Sheldrick, 1993)'
_computing_structure_solution 'SHELXS86 (Sheldrick, 1985)'
_diffrn_ambient_temperature 297(2)
_diffrn_measurement_device 'Enraf-Nonius CAD4'
_diffrn_measurement_method \w/2\q
_diffrn_radiation_monochromator graphite
_diffrn_radiation_source 'fine-focus sealed tube'
_diffrn_radiation_type MoK\a
_diffrn_radiation_wavelength .71069
_diffrn_reflns_av_R_equivalents .0209
_diffrn_reflns_av_sigmaI/netI 0.0161
_diffrn_reflns_limit_h_max 9
_diffrn_reflns_limit_h_min -09
_diffrn_reflns_limit_k_max 14
_diffrn_reflns_limit_k_min -014
_diffrn_reflns_limit_l_max 14
_diffrn_reflns_limit_l_min -014
_diffrn_reflns_number 5411
_diffrn_reflns_theta_max 22.97
_diffrn_reflns_theta_min 2.15
_diffrn_standards_decay_% .8
_diffrn_standards_interval_time 120
_diffrn_standards_number 3
_exptl_absorpt_coefficient_mu .059
_exptl_absorpt_correction_type none
_exptl_crystal_colour Orange
_exptl_crystal_density_diffrn 1.352
_exptl_crystal_description Needle
_exptl_crystal_F_000 656
_exptl_crystal_size_max 1.25
_exptl_crystal_size_mid .23
_exptl_crystal_size_min .18
_refine_diff_density_max .208
_refine_diff_density_min -0.192
_refine_ls_extinction_method none
_refine_ls_goodness_of_fit_all 1.116
_refine_ls_goodness_of_fit_obs 1.152
_refine_ls_matrix_type full
_refine_ls_number_parameters 218
_refine_ls_number_reflns 2123
_refine_ls_number_restraints 0
_refine_ls_restrained_S_all 1.116
_refine_ls_restrained_S_obs 1.152
_refine_ls_R_factor_all 0.0555
_refine_ls_R_factor_obs '0.0470 [F~o~ > 4 \s (F~o~)]'
_refine_ls_shift/esd_max .024
_refine_ls_shift/esd_mean 0.001
_refine_ls_structure_factor_coef Fsqd
_refine_ls_weighting_scheme
;
calc w = 1/[\s^2^(F~o~^2^)+(0.0819P)^2^+0.2339P] where
P = (F~o~^2^+2F~c~^2^)/3
;
_refine_ls_wR_factor_all .1369
_refine_ls_wR_factor_obs '0.1283 for all data'
_reflns_number_observed 1784
_reflns_number_total 2123
_reflns_observed_criterion I>2\s(I)
_cod_data_source_file jz1028.cif
_cod_data_source_block 1
_cod_depositor_comments
;
The following automatic conversions were performed:

'_geom_bond_publ_flag' value 'YES' changed to 'yes' according to
/home/saulius/struct/CIF-dictionaries/cif_core.dic dictionary named
'cif_core.dic' version 2.4.1 from 2010-06-29 (25
times).

'_geom_angle_publ_flag' value 'YES' changed to 'yes'
according to /home/saulius/struct/CIF-dictionaries/cif_core.dic
dictionary named 'cif_core.dic' version 2.4.1 from 2010-06-29 (33
times).

'_geom_torsion_publ_flag' value 'YES' changed to 'yes'
according to /home/saulius/struct/CIF-dictionaries/cif_core.dic
dictionary named 'cif_core.dic' version 2.4.1 from 2010-06-29 (19
times).

Automatic conversion script
Id: cif_fix_values 1715 2011-07-08 13:25:40Z adriana 
;
_cod_original_sg_symbol_H-M 'P 21/n'
_cod_database_code 2004008

loop_
_symmetry_equiv_pos_as_xyz
'x, y, z'
'-x+1/2, y+1/2, -z+1/2'
'-x, -y, -z'
'x-1/2, -y-1/2, z-1/2'

loop_
_atom_site_aniso_label
_atom_site_aniso_U_11
_atom_site_aniso_U_22
_atom_site_aniso_U_33
_atom_site_aniso_U_12
_atom_site_aniso_U_13
_atom_site_aniso_U_23
N1 0.0605(12) 0.0783(12) 0.0833(13) 0.0015(10) 0.0079(10) 0.0274(11)
N2 0.0495(10) 0.0678(11) 0.0770(11) -0.0059(8) 0.0085(8) -0.0149(10)
O1 0.0616(10) 0.137(2) 0.1036(13) -0.0298(11) -0.0086(9) 0.0349(12)
O2 0.0959(13) 0.1044(14) 0.1052(14) -0.0025(11) 0.0424(11) 0.0038(11)
O3 0.0674(10) 0.0741(10) 0.0925(11) -0.0137(8) 0.0115(8) -0.0195(9)
O4 0.0514(8) 0.0752(9) 0.0811(10) -0.0100(7) 0.0111(7) -0.0079(7)
C1 0.0465(11) 0.0652(12) 0.0645(12) 0.0008(9) 0.0024(9) 0.0156(10)
C2 0.0582(13) 0.0768(14) 0.0711(13) -0.0098(10) -0.0057(10) 0.0081(11)
C3 0.0598(13) 0.0793(14) 0.0671(12) -0.0025(11) 0.0019(10) -0.0017(11)
C4 0.0480(11) 0.0709(12) 0.0666(12) 0.0064(10) -0.0001(9) 0.0140(10)
C5 0.0533(13) 0.0757(13) 0.0756(14) -0.0068(10) -0.0057(10) 0.0022(11)
C6 0.0633(13) 0.0741(14) 0.0654(12) 0.0008(11) 0.0050(10) 0.0032(10)
C7 0.0526(12) 0.0773(14) 0.0764(14) 0.0049(11) -0.0009(10) 0.0043(11)
C8 0.0555(13) 0.0729(13) 0.0813(14) 0.0042(11) 0.0012(11) 0.0066(11)
C9 0.0475(11) 0.0673(12) 0.0734(13) 0.0072(10) 0.0016(9) 0.0060(10)
C10 0.0487(12) 0.0697(13) 0.0902(15) -0.0088(10) -0.0032(11) 0.0015(11)
C11 0.0541(12) 0.0685(13) 0.0800(14) -0.0026(10) 0.0030(10) -0.0108(11)
C12 0.0436(10) 0.0601(11) 0.0662(11) 0.0015(9) 0.0008(9) 0.0012(9)
C13 0.0538(12) 0.0643(12) 0.0784(13) -0.0035(10) 0.0040(10) -0.0068(11)
C14 0.0550(12) 0.0684(13) 0.0794(14) 0.0020(10) 0.0091(10) -0.0064(11)
C15 0.0494(11) 0.0607(11) 0.0632(11) 0.0004(9) 0.0001(9) 0.0025(10)
C16 0.0528(12) 0.0784(14) 0.0831(14) -0.0142(11) 0.0005(10) 0.0039(11)
C17 0.0621(14) 0.103(2) 0.100(2) -0.0135(13) 0.0182(13) 0.0018(14)

loop_
_atom_site_label
_atom_site_occupancy
_atom_site_fract_x
_atom_site_fract_y
_atom_site_fract_z
_atom_site_U_iso_or_equiv
_atom_site_thermal_displace_type
_atom_site_calc_flag
_atom_site_refinement_flags
_atom_site_type_symbol
N1 1 -01.4242(2) .74871(15) .5524(2) .0740(5) Uani d . N
N2 1 -0.1460(2) .93050(14) .19141(14) .0647(5) Uani d . N
H2N 1 -0.129(3) .8881(17) .1490(17) .072(7) Uiso d . H
O1 1 -01.5207(2) .6959(2) .51022(14) .1007(6) Uani d . O
O2 1 -01.4452(2) .78436(15) .6341(2) .1017(6) Uani d . O
O3 1 -.0337(2) 1.06853(12) .26350(12) .0780(5) Uani d . O
O4 1 .0890(2) .97819(11) .14675(10) .0692(4) Uani d . O
C1 1 -01.2746(2) .7688(2) .50406(15) .0588(5) Uani d . C
C2 1 -01.2433(2) .7222(2) .4167(2) .0687(6) Uani d . C
H2 1 -01.3162(2) .6790(2) .3879(2) .093(2) Uiso calc R H
C3 1 -01.1021(2) .7405(2) .3720(2) .0687(6) Uani d . C
H3 1 -01.0800(2) .7088(2) .3126(2) .093(2) Uiso calc R H
C4 1 -0.9918(2) .8047(2) .41323(15) .0618(5) Uani d . C
C5 1 -01.0279(2) .8509(2) .5023(2) .0682(6) Uani d . C
H5 1 -0.9556(2) .8945(2) .5312(2) .093(2) Uiso calc R H
C6 1 -01.1690(3) .8334(2) .5484(2) .0676(6) Uani d . C
H6 1 -01.1922(3) .8644(2) .6079(2) .093(2) Uiso calc R H
C7 1 -0.8437(2) .8201(2) .3612(2) .0688(6) Uani d . C
H7 1 -0.8306(2) .7832(2) .3036(2) .093(2) Uiso calc R H
C8 1 -0.7280(2) .8797(2) .3865(2) .0699(6) Uani d . C
H8 1 -0.7412(2) .9179(2) .4432(2) .093(2) Uiso calc R H
C9 1 -0.5788(2) .8923(2) .3340(2) .0627(5) Uani d . C
C10 1 -0.5291(2) .8281(2) .2595(2) .0695(6) Uani d . C
H10 1 -0.5926(2) .7743(2) .2406(2) .093(2) Uiso calc R H
C11 1 -0.3873(2) .8426(2) .2130(2) .0675(6) Uani d . C
H11 1 -0.3568(2) .7986(2) .1632(2) .093(2) Uiso calc R H
C12 1 -0.2901(2) .92217(14) .24007(14) .0566(5) Uani d . C
C13 1 -0.3386(2) .9873(2) .3132(2) .0655(6) Uani d . C
H13A 1 -0.2761(2) 1.0419(2) .3315(2) .077(7) Uiso calc R H
C14 1 -0.4800(2) .9712(2) .3590(2) .0676(6) Uani d . C
H14A 1 -0.5102(2) 1.0153(2) .4087(2) .070(6) Uiso calc R H
C15 1 -.0307(2) .9992(2) .20683(14) .0578(5) Uani d . C
C16 1 .2173(2) 1.0495(2) .1483(2) .0714(6) Uani d . C
H161 1 .2706(2) 1.0475(2) .2113(2) .093(2) Uiso calc R H
H162 1 .1792(2) 1.1178(2) .1372(2) .093(2) Uiso calc R H
C17 1 .3262(3) 1.0187(2) .0679(2) .0882(7) Uani d G C
H171 1 .4231(14) 1.0713(11) .0659(13) .093(2) Uiso calc G H
H172 1 .2671(19) 1.0186(12) -.0023(7) .093(2) Uiso calc G H
H173 1 .3696(19) .9435(5) .0836(13) .093(2) Uiso calc G H

loop_
_atom_type_symbol
_atom_type_description
_atom_type_scat_source
_atom_type_scat_dispersion_real
_atom_type_scat_dispersion_imag
C C 'International Tables Vol C Tables 4.2.6.8 and 6.1.1.4' .0020 .0020
H H 'International Tables Vol C Tables 4.2.6.8 and 6.1.1.4' .0000 .0000
N N 'International Tables Vol C Tables 4.2.6.8 and 6.1.1.4' .0040 .0030
O O 'International Tables Vol C Tables 4.2.6.8 and 6.1.1.4' .0080 .0060

loop_
_geom_angle_atom_site_label_1
_geom_angle_atom_site_label_2
_geom_angle_atom_site_label_3
_geom_angle
_geom_angle_publ_flag
O1 N1 O2 123.2(2) yes
O1 N1 C1 118.7(2) yes
O2 N1 C1 118.1(2) yes
C15 N2 C12 128.1(2) yes
C15 N2 H2N 115.8(17) yes
C12 N2 H2N 116.0(17) yes
C15 O4 C16 115.9(2) yes
C2 C1 C6 122.0(2) yes
C2 C1 N1 119.0(2) yes
C6 C1 N1 119.1(2) yes
C1 C2 C3 118.8(2) yes
C1 C2 H2 120.60(12) ?
C3 C2 H2 120.60(13) ?
C2 C3 C4 121.7(2) yes
C2 C3 H3 119.17(13) ?
C4 C3 H3 119.17(12) ?
C3 C4 C5 117.9(2) yes
C3 C4 C7 118.4(2) yes
C5 C4 C7 123.7(2) yes
C6 C5 C4 121.3(2) yes
C6 C5 H5 119.35(13) ?
C4 C5 H5 119.35(12) ?
C1 C6 C5 118.4(2) yes
C1 C6 H6 120.81(12) ?
C5 C6 H6 120.81(13) ?
C8 C7 C4 127.4(2) yes
C8 C7 H7 116.29(15) ?
C4 C7 H7 116.29(12) ?
C7 C8 C9 126.5(2) yes
C7 C8 H8 116.77(15) ?
C9 C8 H8 116.77(13) ?
C14 C9 C10 116.8(2) yes
C14 C9 C8 119.6(2) yes
C10 C9 C8 123.6(2) yes
C11 C10 C9 121.5(2) yes
C11 C10 H10 119.27(13) ?
C9 C10 H10 119.27(12) ?
C10 C11 C12 120.4(2) yes
C10 C11 H11 119.78(13) ?
C12 C11 H11 119.78(12) ?
C13 C12 C11 118.8(2) yes
C13 C12 N2 123.9(2) yes
C11 C12 N2 117.3(2) yes
C14 C13 C12 119.8(2) yes
C14 C13 H13A 120.10(13) ?
C12 C13 H13A 120.10(12) ?
C13 C14 C9 122.7(2) yes
C13 C14 H14A 118.65(12) ?
C9 C14 H14A 118.65(12) ?
O3 C15 O4 124.7(2) yes
O3 C15 N2 126.5(2) yes
O4 C15 N2 108.9(2) yes
O4 C16 C17 106.7(2) yes
O4 C16 H161 110.39(11) ?
C17 C16 H161 110.39(14) ?
O4 C16 H162 110.39(11) ?
C17 C16 H162 110.39(14) ?
H161 C16 H162 108.6 ?
C16 C17 H171 108.8(11) ?
C16 C17 H172 111.0(10) ?
H171 C17 H172 109.5 ?
C16 C17 H173 108.6(11) ?
H171 C17 H173 109.5 ?
H172 C17 H173 109.5 ?

loop_
_geom_bond_atom_site_label_1
_geom_bond_atom_site_label_2
_geom_bond_distance
_geom_bond_publ_flag
N1 O1 1.221(3) yes
N1 O2 1.221(3) yes
N1 C1 1.465(3) yes
N2 C15 1.354(3) yes
N2 C12 1.405(3) yes
N2 H2N 0.82(2) yes
O3 C15 1.197(2) yes
O4 C15 1.341(2) yes
O4 C16 1.445(3) yes
C1 C2 1.367(3) yes
C1 C6 1.378(3) yes
C2 C3 1.375(3) yes
C2 H2 0.93 ?
C3 C4 1.385(3) yes
C3 H3 0.93 ?
C4 C5 1.392(3) yes
C4 C7 1.466(3) yes
C5 C6 1.382(3) yes
C5 H5 0.93 ?
C6 H6 0.93 ?
C7 C8 1.309(3) yes
C7 H7 0.93 ?
C8 C9 1.473(3) yes
C8 H8 0.93 ?
C9 C14 1.383(3) yes
C9 C10 1.388(3) yes
C10 C11 1.383(3) yes
C10 H10 0.93 ?
C11 C12 1.388(3) yes
C11 H11 0.93 ?
C12 C13 1.380(3) yes
C13 C14 1.378(3) yes
C13 H13A 0.93 ?
C14 H14A 0.93 ?
C16 C17 1.496(3) yes
C16 H161 0.97 ?
C16 H162 0.97 ?
C17 H171 1.08 ?
C17 H172 1.08 ?
C17 H173 1.08 ?

loop_
_geom_torsion_atom_site_label_1
_geom_torsion_atom_site_label_2
_geom_torsion_atom_site_label_3
_geom_torsion_atom_site_label_4
_geom_torsion
_geom_torsion_publ_flag
O1 N1 C1 C2 -4.6(3) yes
O2 N1 C1 C2 174.2(2) yes
O1 N1 C1 C6 176.0(2) yes
O2 N1 C1 C6 -5.2(3) yes
C6 C1 C2 C3 0.1(3) ?
N1 C1 C2 C3 -179.3(2) yes
C1 C2 C3 C4 -0.2(3) ?
C2 C3 C4 C5 0.1(3) ?
C2 C3 C4 C7 179.9(2) ?
C3 C4 C5 C6 0.1(3) ?
C7 C4 C5 C6 -179.7(2) ?
C2 C1 C6 C5 0.1(3) ?
N1 C1 C6 C5 179.5(2) ?
C4 C5 C6 C1 -0.2(3) ?
C3 C4 C7 C8 177.7(2) yes
C5 C4 C7 C8 -2.5(3) yes
C4 C7 C8 C9 178.7(2) yes
C7 C8 C9 C14 168.1(2) yes
C7 C8 C9 C10 -12.4(3) yes
C14 C9 C10 C11 0.2(3) ?
C8 C9 C10 C11 -179.4(2) ?
C9 C10 C11 C12 0.2(3) ?
C10 C11 C12 C13 -0.9(3) ?
C10 C11 C12 N2 178.3(2) yes
C15 N2 C12 C13 1.3(3) yes
C15 N2 C12 C11 -177.9(2) yes
C11 C12 C13 C14 1.2(3) ?
N2 C12 C13 C14 -177.9(2) yes
C12 C13 C14 C9 -0.9(3) ?
C10 C9 C14 C13 0.2(3) ?
C8 C9 C14 C13 179.8(2) ?
C16 O4 C15 O3 -3.9(3) yes
C16 O4 C15 N2 175.2(2) yes
C12 N2 C15 O3 -2.9(3) yes
C12 N2 C15 O4 178.0(2) yes
C15 O4 C16 C17 -173.1(2) yes

loop_
_cod_related_entry_id
_cod_related_entry_database
_cod_related_entry_code
1 ChemSpider 21187156
